data_7209915
loop_
_publ_author_name
'Sun, Xiao-Li'
'Shen, Bing-Xue'
'Zang, Shuang-Quan'
'Du, Chen-Xia'

_publ_section_title
;
 Effect of lanthanide contraction on crystal structures of Ln(iii)
 coordination polymers with dinuclear SBUs based on
 3-(4-hydroxypyridinium-1-yl) phthalic acid and oxalic acid
;
_journal_issue 29
_journal_name_full CrystEngComm
_journal_page_first 5910
_journal_paper_doi 10.1039/c3ce40236c
_journal_volume 15
_journal_year 2013
_chemical_formula_moiety 'C28 H20 Gd2 N2 O17'
_chemical_formula_sum 'C28 H20 Gd2 N2 O17'
_chemical_formula_weight 970.96
_chemical_name_systematic
;

?

;
_space_group_IT_number 2
_symmetry_cell_setting triclinic
_symmetry_space_group_name_Hall '-P 1'
_symmetry_space_group_name_H-M 'P -1'
_atom_sites_solution_hydrogens geom
_atom_sites_solution_primary direct
_atom_sites_solution_secondary difmap
_audit_creation_method SHELXL-97
_cell_angle_alpha 74.105(6)
_cell_angle_beta 75.466(6)
_cell_angle_gamma 71.010(6)
_cell_formula_units_Z 2
_cell_length_a 10.2255(7)
_cell_length_b 12.2071(7)
_cell_length_c 13.0585(10)
_cell_measurement_reflns_used 3866
_cell_measurement_temperature 296(2)
_cell_measurement_theta_max 29.1227
_cell_measurement_theta_min 2.9192
_cell_volume 1458.71(18)
_computing_cell_refinement 'Bruker FRAMBO'
_computing_data_collection 'Bruker FRAMBO'
_computing_data_reduction 'Bruker SAINT'
_computing_molecular_graphics 'Bruker SHELXTL'
_computing_publication_material 'Bruker SHELXTL'
_computing_structure_refinement 'SHELXL-97 (Sheldrick, 1997)'
_computing_structure_solution 'SHELXS-97 (Sheldrick, 1990)'
_diffrn_ambient_temperature 296(2)
_diffrn_measured_fraction_theta_full 0.998
_diffrn_measured_fraction_theta_max 0.998
_diffrn_measurement_device_type 'multiwire proportional'
_diffrn_measurement_method 'phi and omega scans'
_diffrn_radiation_monochromator graphite
_diffrn_radiation_source 'fine-focus sealed tube'
_diffrn_radiation_type MoK\a
_diffrn_radiation_wavelength 0.71073
_diffrn_reflns_av_R_equivalents 0.0372
_diffrn_reflns_av_sigmaI/netI 0.0635
_diffrn_reflns_limit_h_max 12
_diffrn_reflns_limit_h_min -7
_diffrn_reflns_limit_k_max 14
_diffrn_reflns_limit_k_min -14
_diffrn_reflns_limit_l_max 15
_diffrn_reflns_limit_l_min -15
_diffrn_reflns_number 9190
_diffrn_reflns_theta_full 25.00
_diffrn_reflns_theta_max 25.00
_diffrn_reflns_theta_min 2.93
_exptl_absorpt_coefficient_mu 4.597
_exptl_absorpt_correction_T_max 1.00000
_exptl_absorpt_correction_T_min 0.83000
_exptl_absorpt_correction_type multi-scan
_exptl_absorpt_process_details 'SADABS(Bruker, 2009)'
_exptl_crystal_density_diffrn 2.211
_exptl_crystal_density_method 'not measured'
_exptl_crystal_F_000 932
_exptl_crystal_size_max 0.29
_exptl_crystal_size_mid 0.28
_exptl_crystal_size_min 0.25
_refine_diff_density_max 0.774
_refine_diff_density_min -0.723
_refine_diff_density_rms 0.145
_refine_ls_extinction_method none
_refine_ls_goodness_of_fit_ref 1.014
_refine_ls_hydrogen_treatment constr
_refine_ls_matrix_type full
_refine_ls_number_parameters 442
_refine_ls_number_reflns 5134
_refine_ls_number_restraints 558
_refine_ls_restrained_S_all 0.999
_refine_ls_R_factor_all 0.0493
_refine_ls_R_factor_gt 0.0350
_refine_ls_shift/su_max 0.001
_refine_ls_shift/su_mean 0.000
_refine_ls_structure_factor_coef Fsqd
_refine_ls_weighting_details 'calc w=1/[\s^2^(Fo^2^)+(0.0144P)^2^+0.0000P] where P=(Fo^2^+2Fc^2^)/3'
_refine_ls_weighting_scheme calc
_refine_ls_wR_factor_gt 0.0615
_refine_ls_wR_factor_ref 0.0658
_reflns_number_gt 4181
_reflns_number_total 5134
_reflns_threshold_expression >2sigma(I)
_cod_data_source_file c3ce40236c.txt
_cod_data_source_block 7
_cod_depositor_comments
;
The following automatic conversions were performed:

'_symmetry_cell_setting' value 'Triclinic' changed to 'triclinic'
according to /home/saulius/struct/CIF-dictionaries/cif_core.dic
dictionary named 'cif_core.dic' version 2.4.2 from 2011-04-26.

Automatic conversion script
Id: cif_fix_values 1891 2012-01-12 08:04:46Z andrius 
;
_cod_original_cell_volume 1458.71(17)
_cod_original_sg_symbol_H-M P-1
_cod_database_code 7209915

loop_
_symmetry_equiv_pos_as_xyz
'x, y, z'
'-x, -y, -z'

loop_
_atom_site_label
_atom_site_type_symbol
_atom_site_fract_x
_atom_site_fract_y
_atom_site_fract_z
_atom_site_U_iso_or_equiv
_atom_site_adp_type
_atom_site_occupancy
_atom_site_symmetry_multiplicity
_atom_site_calc_flag
_atom_site_refinement_flags
Gd1 Gd 0.79810(3) 0.77970(2) 0.89937(2) 0.01552(9) Uani 1 1 d .
Gd2 Gd 1.19065(3) 0.72160(2) 1.04740(2) 0.01715(9) Uani 1 1 d .
O1 O 0.9613(4) 0.6972(3) 1.0754(3) 0.0243(10) Uani 1 1 d .
O2 O 0.7670(4) 0.6544(3) 1.0793(3) 0.0221(9) Uani 1 1 d .
O3 O 1.0351(4) 0.4228(3) 1.1178(3) 0.0177(9) Uani 1 1 d .
O4 O 1.1149(4) 0.3061(3) 1.2638(3) 0.0250(10) Uani 1 1 d .
O5 O 0.3148(5) 1.0628(3) 1.2229(3) 0.0335(11) Uani 1 1 d .
O6 O 0.5624(4) 0.8532(3) 0.9971(3) 0.0227(10) Uani 1 1 d .
O7 O 0.3498(4) 0.8236(3) 1.0564(3) 0.0255(10) Uani 1 1 d .
O8 O 0.6419(4) 0.6681(3) 0.9013(3) 0.0235(10) Uani 1 1 d .
O9 O 0.4268(4) 0.6425(3) 0.9583(4) 0.0303(11) Uani 1 1 d .
O10 O 1.0116(5) 0.8330(3) 0.8363(4) 0.0355(12) Uani 1 1 d .
O11 O 1.1952(5) 0.8599(3) 0.8776(3) 0.0311(11) Uani 1 1 d .
O12 O 0.9631(4) 1.0930(3) 0.8870(3) 0.0218(9) Uani 1 1 d .
O13 O 0.8744(5) 1.2504(3) 0.7681(3) 0.0321(11) Uani 1 1 d .
O14 O 1.5824(5) 0.4851(3) 0.6815(4) 0.0424(13) Uani 1 1 d .
O1W O 0.7868(4) 0.9344(3) 0.9853(3) 0.0320(11) Uani 1 1 d .
H1WA H 0.7360 1.0054 0.9831 0.038 Uiso 1 1 d R
H1WB H 0.8702 0.9404 0.9721 0.038 Uiso 1 1 d R
O2W O 1.2654(5) 0.5416(3) 1.1677(3) 0.0340(12) Uani 1 1 d .
H2WA H 1.3053 0.5313 1.2207 0.041 Uiso 1 1 d R
H2WB H 1.2874 0.4809 1.1403 0.041 Uiso 1 1 d R
O3W O 1.2044(4) 0.5861(3) 0.9402(3) 0.0300(11) Uani 1 1 d .
H3WA H 1.2479 0.5185 0.9728 0.036 Uiso 1 1 d R
H3WB H 1.1289 0.5727 0.9186 0.036 Uiso 1 1 d R
C1 C 0.8636(6) 0.6506(4) 1.1244(5) 0.0175(12) Uani 1 1 d U
C2 C 1.0388(6) 0.4025(5) 1.2179(5) 0.0170(11) Uani 1 1 d U
C3 C 0.8547(6) 0.5975(4) 1.2433(5) 0.0158(11) Uani 1 1 d U
C4 C 0.9443(6) 0.4890(4) 1.2865(5) 0.0165(11) Uani 1 1 d U
C5 C 0.9343(6) 0.4531(5) 1.3973(5) 0.0233(12) Uani 1 1 d U
H5 H 0.9959 0.3825 1.4256 0.028 Uiso 1 1 calc R
C6 C 0.8358(7) 0.5185(5) 1.4677(5) 0.0270(13) Uani 1 1 d U
H6 H 0.8324 0.4928 1.5420 0.032 Uiso 1 1 calc R
C7 C 0.7426(7) 0.6226(5) 1.4264(5) 0.0277(13) Uani 1 1 d U
H7 H 0.6751 0.6673 1.4727 0.033 Uiso 1 1 calc R
C8 C 0.7506(6) 0.6595(5) 1.3163(5) 0.0213(11) Uani 1 1 d U
C9 C 0.5601(7) 0.9720(5) 1.2161(5) 0.0276(13) Uani 1 1 d U
H9 H 0.5808 1.0445 1.1885 0.033 Uiso 1 1 calc R
C10 C 0.6666(7) 0.8726(5) 1.2340(5) 0.0227(12) Uani 1 1 d U
H10 H 0.7587 0.8776 1.2161 0.027 Uiso 1 1 calc R
C11 C 0.5063(6) 0.7575(5) 1.2976(5) 0.0253(12) Uani 1 1 d U
H11 H 0.4889 0.6837 1.3241 0.030 Uiso 1 1 calc R
C12 C 0.3973(6) 0.8553(5) 1.2793(5) 0.0248(12) Uani 1 1 d U
H12 H 0.3067 0.8471 1.2944 0.030 Uiso 1 1 calc R
C13 C 0.4176(7) 0.9695(5) 1.2379(5) 0.0232(13) Uani 1 1 d U
C14 C 0.4736(6) 0.7993(5) 1.0076(5) 0.0198(13) Uani 1 1 d U
C15 C 0.5195(6) 0.6921(5) 0.9501(5) 0.0209(13) Uani 1 1 d U
C16 C 1.1066(7) 0.8829(5) 0.8185(5) 0.0219(12) Uani 1 1 d U
C17 C 0.9512(6) 1.1464(5) 0.7900(5) 0.0222(12) Uani 1 1 d U
C18 C 1.1185(6) 0.9708(5) 0.7122(5) 0.0219(11) Uani 1 1 d U
C19 C 1.0358(7) 1.0890(5) 0.6976(5) 0.0240(12) Uani 1 1 d U
C20 C 1.0418(8) 1.1600(5) 0.5947(5) 0.0430(16) Uani 1 1 d U
H20 H 0.9856 1.2379 0.5855 0.052 Uiso 1 1 calc R
C21 C 1.1280(9) 1.1194(6) 0.5058(6) 0.0583(19) Uani 1 1 d U
H21 H 1.1276 1.1681 0.4372 0.070 Uiso 1 1 calc R
C22 C 1.2157(8) 1.0042(6) 0.5202(6) 0.0517(17) Uani 1 1 d U
H22 H 1.2774 0.9758 0.4615 0.062 Uiso 1 1 calc R
C23 C 1.2101(7) 0.9328(5) 0.6221(5) 0.0319(13) Uani 1 1 d U
C24 C 1.5306(7) 0.6912(5) 0.6735(5) 0.0344(14) Uani 1 1 d U
H24 H 1.6173 0.6847 0.6887 0.041 Uiso 1 1 calc R
C25 C 1.4355(8) 0.7981(5) 0.6578(5) 0.0349(13) Uani 1 1 d U
H25 H 1.4594 0.8639 0.6618 0.042 Uiso 1 1 calc R
C26 C 1.2748(8) 0.7210(5) 0.6260(6) 0.0415(14) Uani 1 1 d U
H26 H 1.1881 0.7324 0.6081 0.050 Uiso 1 1 calc R
C27 C 1.3646(8) 0.6109(6) 0.6404(6) 0.0450(16) Uani 1 1 d U
H27 H 1.3374 0.5483 0.6327 0.054 Uiso 1 1 calc R
C28 C 1.4989(7) 0.5877(5) 0.6667(6) 0.0333(15) Uani 1 1 d U
N1 N 0.6409(5) 0.7649(4) 1.2781(4) 0.0171(11) Uani 1 1 d .
N2 N 1.3083(6) 0.8138(4) 0.6369(4) 0.0289(13) Uani 1 1 d .

loop_
_atom_site_aniso_label
_atom_site_aniso_U_11
_atom_site_aniso_U_22
_atom_site_aniso_U_33
_atom_site_aniso_U_23
_atom_site_aniso_U_13
_atom_site_aniso_U_12
Gd1 0.01309(17) 0.01179(14) 0.01881(18) -0.00258(12) -0.00064(13) -0.00181(12)
Gd2 0.01509(17) 0.01423(15) 0.02097(19) -0.00423(13) -0.00114(14) -0.00362(13)
O1 0.025(3) 0.019(2) 0.026(3) -0.0010(18) 0.000(2) -0.0103(19)
O2 0.020(2) 0.024(2) 0.021(2) -0.0040(18) -0.009(2) 0.0001(19)
O3 0.021(2) 0.0174(19) 0.014(2) -0.0066(17) -0.0039(19) -0.0008(18)
O4 0.027(3) 0.017(2) 0.018(2) -0.0030(18) -0.002(2) 0.0090(19)
O5 0.027(3) 0.023(2) 0.030(3) -0.002(2) 0.000(2) 0.013(2)
O6 0.019(2) 0.022(2) 0.031(3) -0.0129(19) -0.001(2) -0.0070(19)
O7 0.018(2) 0.031(2) 0.030(3) -0.013(2) 0.001(2) -0.007(2)
O8 0.015(2) 0.028(2) 0.031(3) -0.016(2) 0.000(2) -0.0059(19)
O9 0.020(2) 0.022(2) 0.055(3) -0.019(2) -0.003(2) -0.007(2)
O10 0.025(3) 0.027(2) 0.051(3) -0.009(2) 0.009(2) -0.013(2)
O11 0.039(3) 0.029(2) 0.021(3) 0.0029(19) -0.014(2) -0.004(2)
O12 0.024(2) 0.018(2) 0.016(2) -0.0047(17) -0.002(2) 0.0036(18)
O13 0.036(3) 0.020(2) 0.025(3) -0.0042(19) 0.000(2) 0.008(2)
O14 0.043(3) 0.019(2) 0.059(4) -0.008(2) -0.019(3) 0.006(2)
O1W 0.019(3) 0.020(2) 0.057(3) -0.016(2) 0.002(2) -0.0061(19)
O2W 0.046(3) 0.020(2) 0.035(3) -0.009(2) -0.015(3) 0.000(2)
O3W 0.024(3) 0.027(2) 0.045(3) -0.014(2) -0.016(2) -0.001(2)
C1 0.020(3) 0.010(2) 0.019(3) -0.004(2) -0.003(2) 0.000(2)
C2 0.015(3) 0.017(2) 0.020(3) -0.007(2) 0.000(2) -0.005(2)
C3 0.017(2) 0.015(2) 0.019(2) -0.0064(19) -0.007(2) -0.004(2)
C4 0.014(2) 0.015(2) 0.020(3) -0.002(2) -0.008(2) -0.001(2)
C5 0.024(3) 0.018(2) 0.021(3) -0.004(2) -0.006(2) 0.004(2)
C6 0.028(3) 0.025(3) 0.020(3) -0.003(2) -0.004(2) 0.002(2)
C7 0.028(3) 0.025(2) 0.022(3) -0.009(2) -0.003(2) 0.006(2)
C8 0.021(2) 0.018(2) 0.023(2) -0.005(2) -0.005(2) -0.001(2)
C9 0.032(3) 0.020(2) 0.030(3) -0.004(2) -0.008(3) -0.004(2)
C10 0.024(3) 0.022(2) 0.022(3) -0.004(2) -0.005(2) -0.005(2)
C11 0.026(3) 0.021(2) 0.028(3) -0.003(2) -0.005(2) -0.006(2)
C12 0.018(3) 0.025(2) 0.027(3) -0.002(2) -0.005(2) -0.002(2)
C13 0.027(3) 0.023(3) 0.015(3) -0.007(2) -0.004(2) 0.002(3)
C14 0.016(3) 0.019(3) 0.023(3) -0.003(2) -0.009(3) 0.000(2)
C15 0.019(3) 0.019(3) 0.024(3) -0.006(3) -0.010(3) 0.003(3)
C16 0.026(3) 0.011(2) 0.024(3) -0.007(2) 0.001(2) -0.001(2)
C17 0.024(3) 0.018(2) 0.021(3) -0.002(2) 0.000(2) -0.004(2)
C18 0.026(3) 0.018(2) 0.023(3) -0.007(2) -0.006(2) -0.004(2)
C19 0.029(3) 0.018(2) 0.021(3) -0.002(2) -0.004(2) -0.003(2)
C20 0.051(3) 0.024(3) 0.027(3) -0.002(2) 0.004(3) 0.015(3)
C21 0.064(4) 0.038(3) 0.031(3) 0.004(3) 0.007(3) 0.021(3)
C22 0.057(3) 0.033(3) 0.032(3) -0.002(2) 0.010(3) 0.015(3)
C23 0.038(3) 0.019(2) 0.030(3) -0.003(2) -0.004(2) 0.003(2)
C24 0.037(3) 0.027(3) 0.039(3) -0.013(3) -0.010(3) 0.000(3)
C25 0.041(3) 0.023(2) 0.038(3) -0.011(2) -0.005(3) -0.004(2)
C26 0.034(3) 0.029(3) 0.055(3) -0.007(2) -0.003(3) -0.005(2)
C27 0.037(3) 0.025(3) 0.069(4) -0.007(3) -0.010(3) -0.005(3)
C28 0.031(3) 0.024(3) 0.040(3) -0.008(3) -0.003(3) -0.003(3)
N1 0.012(3) 0.019(2) 0.018(3) -0.007(2) 0.000(2) 0.000(2)
N2 0.030(3) 0.016(3) 0.028(3) -0.006(2) 0.006(3) 0.002(2)

loop_
_atom_type_symbol
_atom_type_description
_atom_type_scat_dispersion_real
_atom_type_scat_dispersion_imag
_atom_type_scat_source
C C 0.0033 0.0016 'International Tables Vol C Tables 4.2.6.8 and 6.1.1.4'
H H 0.0000 0.0000 'International Tables Vol C Tables 4.2.6.8 and 6.1.1.4'
N N 0.0061 0.0033 'International Tables Vol C Tables 4.2.6.8 and 6.1.1.4'
O O 0.0106 0.0060 'International Tables Vol C Tables 4.2.6.8 and 6.1.1.4'
Gd Gd -0.1653 3.9035 'International Tables Vol C Tables 4.2.6.8 and 6.1.1.4'

loop_
_geom_angle_atom_site_label_1
_geom_angle_atom_site_label_2
_geom_angle_atom_site_label_3
_geom_angle
_geom_angle_site_symmetry_1
_geom_angle_site_symmetry_3
O5 Gd1 O10 91.95(15) 2_677 .
O5 Gd1 O8 90.62(14) 2_677 .
O10 Gd1 O8 152.42(14) . .
O5 Gd1 O1W 83.04(14) 2_677 .
O10 Gd1 O1W 71.78(14) . .
O8 Gd1 O1W 135.76(14) . .
O5 Gd1 O6 74.57(14) 2_677 .
O10 Gd1 O6 139.56(13) . .
O8 Gd1 O6 67.25(12) . .
O1W Gd1 O6 68.87(13) . .
O5 Gd1 O2 144.47(15) 2_677 .
O10 Gd1 O2 117.53(14) . .
O8 Gd1 O2 72.56(13) . .
O1W Gd1 O2 87.72(13) . .
O6 Gd1 O2 70.09(13) . .
O5 Gd1 O4 80.84(13) 2_677 2_767
O10 Gd1 O4 80.47(14) . 2_767
O8 Gd1 O4 72.85(14) . 2_767
O1W Gd1 O4 147.26(14) . 2_767
O6 Gd1 O4 132.25(13) . 2_767
O2 Gd1 O4 121.13(12) . 2_767
O5 Gd1 O3 133.13(13) 2_677 2_767
O10 Gd1 O3 80.90(13) . 2_767
O8 Gd1 O3 77.38(12) . 2_767
O1W Gd1 O3 135.62(13) . 2_767
O6 Gd1 O3 135.69(12) . 2_767
O2 Gd1 O3 74.56(12) . 2_767
O4 Gd1 O3 52.29(12) 2_767 2_767
O5 Gd1 C2 106.89(15) 2_677 2_767
O10 Gd1 C2 79.20(14) . 2_767
O8 Gd1 C2 73.79(14) . 2_767
O1W Gd1 C2 149.69(15) . 2_767
O6 Gd1 C2 141.03(13) . 2_767
O2 Gd1 C2 98.29(14) . 2_767
O4 Gd1 C2 26.06(14) 2_767 2_767
O3 Gd1 C2 26.24(12) 2_767 2_767
O5 Gd1 O1 148.19(12) 2_677 .
O10 Gd1 O1 70.84(14) . .
O8 Gd1 O1 117.16(12) . .
O1W Gd1 O1 66.42(12) . .
O6 Gd1 O1 100.95(12) . .
O2 Gd1 O1 47.14(11) . .
O4 Gd1 O1 120.39(12) 2_767 .
O3 Gd1 O1 71.93(11) 2_767 .
C2 Gd1 O1 96.19(14) 2_767 .
O5 Gd1 C1 154.02(14) 2_677 .
O10 Gd1 C1 94.86(16) . .
O8 Gd1 C1 94.74(14) . .
O1W Gd1 C1 75.41(14) . .
O6 Gd1 C1 84.12(14) . .
O2 Gd1 C1 23.06(13) . .
O4 Gd1 C1 125.00(13) 2_767 .
O3 Gd1 C1 72.79(13) 2_767 .
C2 Gd1 C1 99.01(15) 2_767 .
O1 Gd1 C1 24.12(12) . .
O2W Gd2 O1 91.67(14) . .
O2W Gd2 O7 100.61(14) . 1_655
O1 Gd2 O7 152.57(13) . 1_655
O2W Gd2 O11 155.85(16) . .
O1 Gd2 O11 100.68(14) . .
O7 Gd2 O11 77.63(14) 1_655 .
O2W Gd2 O3W 80.27(13) . .
O1 Gd2 O3W 72.84(14) . .
O7 Gd2 O3W 133.16(14) 1_655 .
O11 Gd2 O3W 83.65(14) . .
O2W Gd2 O9 77.87(15) . 1_655
O1 Gd2 O9 139.90(12) . 1_655
O7 Gd2 O9 67.24(13) 1_655 1_655
O11 Gd2 O9 79.36(15) . 1_655
O3W Gd2 O9 67.28(13) . 1_655
O2W Gd2 O13 69.56(13) . 2_777
O1 Gd2 O13 85.01(14) . 2_777
O7 Gd2 O13 76.65(14) 1_655 2_777
O11 Gd2 O13 131.71(13) . 2_777
O3W Gd2 O13 141.89(14) . 2_777
O9 Gd2 O13 125.07(14) 1_655 2_777
O2W Gd2 O12 121.96(14) . 2_777
O1 Gd2 O12 77.92(13) . 2_777
O7 Gd2 O12 74.76(13) 1_655 2_777
O11 Gd2 O12 81.20(13) . 2_777
O3W Gd2 O12 143.78(13) . 2_777
O9 Gd2 O12 140.11(12) 1_655 2_777
O13 Gd2 O12 52.86(12) 2_777 2_777
O2W Gd2 C17 95.40(16) . 2_777
O1 Gd2 C17 79.62(15) . 2_777
O7 Gd2 C17 74.92(15) 1_655 2_777
O11 Gd2 C17 107.12(15) . 2_777
O3W Gd2 C17 151.92(16) . 2_777
O9 Gd2 C17 139.30(15) 1_655 2_777
O13 Gd2 C17 26.19(14) 2_777 2_777
O12 Gd2 C17 26.70(13) 2_777 2_777
C1 O1 Gd2 154.3(4) . .
C1 O1 Gd1 83.0(3) . .
Gd2 O1 Gd1 121.40(15) . .
C1 O2 Gd1 107.4(4) . .
C2 O3 Gd1 91.7(3) . 2_767
C2 O4 Gd1 95.0(3) . 2_767
C13 O5 Gd1 147.5(4) . 2_677
C14 O6 Gd1 118.6(3) . .
C14 O7 Gd2 120.8(3) . 1_455
C15 O8 Gd1 120.7(3) . .
C15 O9 Gd2 119.8(4) . 1_455
C16 O10 Gd1 163.7(4) . .
C16 O11 Gd2 122.8(4) . .
C17 O12 Gd2 90.0(3) . 2_777
C17 O13 Gd2 95.4(4) . 2_777
O2 C1 O1 122.3(5) . .
O2 C1 C3 118.4(5) . .
O1 C1 C3 119.1(5) . .
O2 C1 Gd1 49.6(3) . .
O1 C1 Gd1 72.9(3) . .
C3 C1 Gd1 165.0(4) . .
O4 C2 O3 120.9(5) . .
O4 C2 C4 118.4(5) . .
O3 C2 C4 120.6(5) . .
O4 C2 Gd1 58.9(3) . 2_767
O3 C2 Gd1 62.0(3) . 2_767
C4 C2 Gd1 173.8(4) . 2_767
C4 C3 C8 117.6(5) . .
C4 C3 C1 124.0(5) . .
C8 C3 C1 118.4(5) . .
C5 C4 C3 119.2(5) . .
C5 C4 C2 117.9(5) . .
C3 C4 C2 122.5(5) . .
C4 C5 C6 122.2(5) . .
C7 C6 C5 119.3(6) . .
C8 C7 C6 119.3(6) . .
C7 C8 C3 122.2(5) . .
C7 C8 N1 116.6(5) . .
C3 C8 N1 121.1(5) . .
C10 C9 C13 122.2(5) . .
C9 C10 N1 121.0(6) . .
C12 C11 N1 121.4(5) . .
C11 C12 C13 121.8(6) . .
O5 C13 C12 122.2(6) . .
O5 C13 C9 123.3(5) . .
C12 C13 C9 114.6(5) . .
O7 C14 O6 126.9(5) . .
O7 C14 C15 115.9(5) . .
O6 C14 C15 117.1(5) . .
O8 C15 O9 128.0(5) . .
O8 C15 C14 116.1(5) . .
O9 C15 C14 115.9(5) . .
O11 C16 O10 125.3(6) . .
O11 C16 C18 119.0(5) . .
O10 C16 C18 115.5(5) . .
O13 C17 O12 121.5(5) . .
O13 C17 C19 117.8(5) . .
O12 C17 C19 120.6(5) . .
O13 C17 Gd2 58.4(3) . 2_777
O12 C17 Gd2 63.3(3) . 2_777
C19 C17 Gd2 172.5(4) . 2_777
C23 C18 C19 117.6(5) . .
C23 C18 C16 119.3(5) . .
C19 C18 C16 123.1(5) . .
C20 C19 C18 119.4(6) . .
C20 C19 C17 117.5(5) . .
C18 C19 C17 122.8(5) . .
C21 C20 C19 122.2(6) . .
C20 C21 C22 118.9(7) . .
C23 C22 C21 119.2(7) . .
C22 C23 C18 122.6(6) . .
C22 C23 N2 118.6(6) . .
C18 C23 N2 118.8(5) . .
C25 C24 C28 120.3(6) . .
N2 C25 C24 123.0(6) . .
N2 C26 C27 121.3(7) . .
C26 C27 C28 122.2(6) . .
O14 C28 C27 122.6(6) . .
O14 C28 C24 123.5(6) . .
C27 C28 C24 113.9(6) . .
C10 N1 C11 119.0(5) . .
C10 N1 C8 122.0(5) . .
C11 N1 C8 118.6(4) . .
C26 N2 C25 119.2(5) . .
C26 N2 C23 121.1(6) . .
C25 N2 C23 119.7(5) . .

loop_
_geom_bond_atom_site_label_1
_geom_bond_atom_site_label_2
_geom_bond_distance
_geom_bond_site_symmetry_2
Gd1 O5 2.319(4) 2_677
Gd1 O10 2.365(4) .
Gd1 O8 2.405(4) .
Gd1 O1W 2.407(4) .
Gd1 O6 2.433(4) .
Gd1 O2 2.436(4) .
Gd1 O4 2.468(4) 2_767
Gd1 O3 2.537(3) 2_767
Gd1 C2 2.871(5) 2_767
Gd1 O1 2.941(4) .
Gd1 C1 3.054(6) .
Gd2 O2W 2.345(4) .
Gd2 O1 2.384(4) .
Gd2 O7 2.389(4) 1_655
Gd2 O11 2.391(4) .
Gd2 O3W 2.395(4) .
Gd2 O9 2.410(4) 1_655
Gd2 O13 2.422(4) 2_777
Gd2 O12 2.530(4) 2_777
Gd2 C17 2.832(6) 2_777
O1 C1 1.258(6) .
O2 C1 1.254(6) .
O3 C2 1.270(6) .
O3 Gd1 2.537(3) 2_767
O4 C2 1.266(6) .
O4 Gd1 2.468(4) 2_767
O5 C13 1.282(7) .
O5 Gd1 2.319(4) 2_677
O6 C14 1.247(6) .
O7 C14 1.245(7) .
O7 Gd2 2.389(4) 1_455
O8 C15 1.234(7) .
O9 C15 1.251(6) .
O9 Gd2 2.410(4) 1_455
O10 C16 1.251(7) .
O11 C16 1.249(7) .
O12 C17 1.272(6) .
O12 Gd2 2.530(4) 2_777
O13 C17 1.256(6) .
O13 Gd2 2.422(4) 2_777
O14 C28 1.260(7) .
C1 C3 1.502(8) .
C2 C4 1.508(8) .
C2 Gd1 2.871(5) 2_767
C3 C4 1.404(7) .
C3 C8 1.407(8) .
C4 C5 1.379(8) .
C5 C6 1.382(8) .
C6 C7 1.381(8) .
C7 C8 1.374(8) .
C8 N1 1.467(7) .
C9 C10 1.351(8) .
C9 C13 1.422(8) .
C10 N1 1.364(6) .
C11 C12 1.355(8) .
C11 N1 1.364(7) .
C12 C13 1.414(7) .
C14 C15 1.567(8) .
C16 C18 1.509(8) .
C17 C19 1.496(8) .
C17 Gd2 2.832(6) 2_777
C18 C23 1.392(9) .
C18 C19 1.404(7) .
C19 C20 1.384(8) .
C20 C21 1.374(9) .
C21 C22 1.392(9) .
C22 C23 1.377(9) .
C23 N2 1.467(7) .
C24 C25 1.348(8) .
C24 C28 1.433(8) .
C25 N2 1.339(8) .
C26 N2 1.336(7) .
C26 C27 1.353(8) .
C27 C28 1.420(9) .

loop_
_geom_torsion_atom_site_label_1
_geom_torsion_atom_site_label_2
_geom_torsion_atom_site_label_3
_geom_torsion_atom_site_label_4
_geom_torsion
_geom_torsion_site_symmetry_1
O2W Gd2 O1 C1 14.3(9) .
O7 Gd2 O1 C1 -102.8(8) 1_655
O11 Gd2 O1 C1 173.5(8) .
O3W Gd2 O1 C1 93.6(9) .
O9 Gd2 O1 C1 87.4(9) 1_655
O13 Gd2 O1 C1 -55.0(8) 2_777
O12 Gd2 O1 C1 -108.0(9) 2_777
C17 Gd2 O1 C1 -80.9(9) 2_777
O2W Gd2 O1 Gd1 -145.22(16) .
O7 Gd2 O1 Gd1 97.6(3) 1_655
O11 Gd2 O1 Gd1 13.93(18) .
O3W Gd2 O1 Gd1 -65.93(16) .
O9 Gd2 O1 Gd1 -72.2(2) 1_655
O13 Gd2 O1 Gd1 145.47(17) 2_777
O12 Gd2 O1 Gd1 92.42(16) 2_777
C17 Gd2 O1 Gd1 119.60(18) 2_777
O5 Gd1 O1 C1 124.9(3) 2_677
O10 Gd1 O1 C1 -174.5(3) .
O8 Gd1 O1 C1 -23.3(3) .
O1W Gd1 O1 C1 107.6(3) .
O6 Gd1 O1 C1 46.6(3) .
O2 Gd1 O1 C1 -2.7(3) .
O4 Gd1 O1 C1 -108.5(3) 2_767
O3 Gd1 O1 C1 -88.1(3) 2_767
C2 Gd1 O1 C1 -98.2(3) 2_767
O5 Gd1 O1 Gd2 -63.9(3) 2_677
O10 Gd1 O1 Gd2 -3.31(16) .
O8 Gd1 O1 Gd2 147.90(16) .
O1W Gd1 O1 Gd2 -81.21(17) .
O6 Gd1 O1 Gd2 -142.19(16) .
O2 Gd1 O1 Gd2 168.5(2) .
O4 Gd1 O1 Gd2 62.68(19) 2_767
O3 Gd1 O1 Gd2 83.10(17) 2_767
C2 Gd1 O1 Gd2 72.97(18) 2_767
C1 Gd1 O1 Gd2 171.2(4) .
O5 Gd1 O2 C1 -131.3(4) 2_677
O10 Gd1 O2 C1 11.4(4) .
O8 Gd1 O2 C1 163.6(4) .
O1W Gd1 O2 C1 -56.6(3) .
O6 Gd1 O2 C1 -124.9(4) .
O4 Gd1 O2 C1 107.0(3) 2_767
O3 Gd1 O2 C1 82.2(3) 2_767
C2 Gd1 O2 C1 93.5(4) 2_767
O1 Gd1 O2 C1 2.8(3) .
O5 Gd1 O6 C14 100.4(4) 2_677
O10 Gd1 O6 C14 174.8(4) .
O8 Gd1 O6 C14 3.1(4) .
O1W Gd1 O6 C14 -171.2(4) .
O2 Gd1 O6 C14 -75.8(4) .
O4 Gd1 O6 C14 38.7(4) 2_767
O3 Gd1 O6 C14 -36.7(5) 2_767
C2 Gd1 O6 C14 2.5(5) 2_767
O1 Gd1 O6 C14 -112.0(4) .
C1 Gd1 O6 C14 -94.6(4) .
O5 Gd1 O8 C15 -75.0(4) 2_677
O10 Gd1 O8 C15 -170.4(4) .
O1W Gd1 O8 C15 5.7(5) .
O6 Gd1 O8 C15 -2.0(4) .
O2 Gd1 O8 C15 73.2(4) .
O4 Gd1 O8 C15 -155.2(5) 2_767
O3 Gd1 O8 C15 150.8(4) 2_767
C2 Gd1 O8 C15 177.6(5) 2_767
O1 Gd1 O8 C15 88.9(4) .
C1 Gd1 O8 C15 79.6(4) .
O5 Gd1 O10 C16 77.0(15) 2_677
O8 Gd1 O10 C16 172.0(13) .
O1W Gd1 O10 C16 -5.1(14) .
O6 Gd1 O10 C16 8.7(16) .
O2 Gd1 O10 C16 -82.4(15) .
O4 Gd1 O10 C16 157.3(15) 2_767
O3 Gd1 O10 C16 -149.6(15) 2_767
C2 Gd1 O10 C16 -176.2(15) 2_767
O1 Gd1 O10 C16 -75.7(15) .
C1 Gd1 O10 C16 -77.9(15) .
O2W Gd2 O11 C16 106.0(5) .
O1 Gd2 O11 C16 -13.6(5) .
O7 Gd2 O11 C16 -165.6(5) 1_655
O3W Gd2 O11 C16 57.6(4) .
O9 Gd2 O11 C16 125.6(5) 1_655
O13 Gd2 O11 C16 -106.4(4) 2_777
O12 Gd2 O11 C16 -89.4(4) 2_777
C17 Gd2 O11 C16 -95.9(4) 2_777
Gd1 O2 C1 O1 -5.6(6) .
Gd1 O2 C1 C3 169.1(4) .
Gd2 O1 C1 O2 -158.0(6) .
Gd1 O1 C1 O2 4.5(5) .
Gd2 O1 C1 C3 27.3(11) .
Gd1 O1 C1 C3 -170.2(5) .
Gd2 O1 C1 Gd1 -162.5(8) .
O5 Gd1 C1 O2 85.5(4) 2_677
O10 Gd1 C1 O2 -169.8(3) .
O8 Gd1 C1 O2 -15.7(3) .
O1W Gd1 C1 O2 120.4(4) .
O6 Gd1 C1 O2 50.8(3) .
O4 Gd1 C1 O2 -88.1(4) 2_767
O3 Gd1 C1 O2 -90.9(3) 2_767
C2 Gd1 C1 O2 -90.0(3) 2_767
O1 Gd1 C1 O2 -175.0(6) .
O5 Gd1 C1 O1 -99.4(4) 2_677
O10 Gd1 C1 O1 5.2(3) .
O8 Gd1 C1 O1 159.3(3) .
O1W Gd1 C1 O1 -64.5(3) .
O6 Gd1 C1 O1 -134.2(3) .
O2 Gd1 C1 O1 175.0(6) .
O4 Gd1 C1 O1 87.0(3) 2_767
O3 Gd1 C1 O1 84.1(3) 2_767
C2 Gd1 C1 O1 85.0(3) 2_767
O5 Gd1 C1 C3 45.5(14) 2_677
O10 Gd1 C1 C3 150.1(13) .
O8 Gd1 C1 C3 -55.7(13) .
O1W Gd1 C1 C3 80.4(13) .
O6 Gd1 C1 C3 10.8(13) .
O2 Gd1 C1 C3 -40.0(12) .
O4 Gd1 C1 C3 -128.1(13) 2_767
O3 Gd1 C1 C3 -130.9(13) 2_767
C2 Gd1 C1 C3 -130.0(13) 2_767
O1 Gd1 C1 C3 144.9(15) .
Gd1 O4 C2 O3 -1.7(5) 2_767
Gd1 O4 C2 C4 173.6(4) 2_767
Gd1 O3 C2 O4 1.7(5) 2_767
Gd1 O3 C2 C4 -173.6(4) 2_767
O2 C1 C3 C4 110.3(6) .
O1 C1 C3 C4 -74.8(7) .
Gd1 C1 C3 C4 144.1(11) .
O2 C1 C3 C8 -69.6(6) .
O1 C1 C3 C8 105.3(6) .
Gd1 C1 C3 C8 -35.8(15) .
C8 C3 C4 C5 -5.3(8) .
C1 C3 C4 C5 174.8(5) .
C8 C3 C4 C2 166.9(5) .
C1 C3 C4 C2 -13.0(8) .
O4 C2 C4 C5 -6.8(8) .
O3 C2 C4 C5 168.5(5) .
O4 C2 C4 C3 -179.1(5) .
O3 C2 C4 C3 -3.8(8) .
C3 C4 C5 C6 2.1(9) .
C2 C4 C5 C6 -170.4(5) .
C4 C5 C6 C7 1.0(9) .
C5 C6 C7 C8 -0.6(9) .
C6 C7 C8 C3 -2.8(9) .
C6 C7 C8 N1 174.7(5) .
C4 C3 C8 C7 5.8(8) .
C1 C3 C8 C7 -174.3(5) .
C4 C3 C8 N1 -171.6(5) .
C1 C3 C8 N1 8.2(8) .
C13 C9 C10 N1 -2.4(9) .
N1 C11 C12 C13 0.8(9) .
Gd1 O5 C13 C12 -114.5(7) 2_677
Gd1 O5 C13 C9 66.5(10) 2_677
C11 C12 C13 O5 -178.2(6) .
C11 C12 C13 C9 1.0(9) .
C10 C9 C13 O5 179.0(5) .
C10 C9 C13 C12 -0.1(9) .
Gd2 O7 C14 O6 172.4(4) 1_455
Gd2 O7 C14 C15 -5.1(7) 1_455
Gd1 O6 C14 O7 178.7(5) .
Gd1 O6 C14 C15 -3.7(6) .
Gd1 O8 C15 O9 -180.0(4) .
Gd1 O8 C15 C14 1.0(7) .
Gd2 O9 C15 O8 -174.8(5) 1_455
Gd2 O9 C15 C14 4.3(6) 1_455
O7 C14 C15 O8 179.7(5) .
O6 C14 C15 O8 1.9(8) .
O7 C14 C15 O9 0.5(8) .
O6 C14 C15 O9 -177.3(5) .
Gd2 O11 C16 O10 -4.6(8) .
Gd2 O11 C16 C18 -179.5(4) .
Gd1 O10 C16 O11 85.6(15) .
Gd1 O10 C16 C18 -99.4(15) .
Gd2 O13 C17 O12 3.8(6) 2_777
Gd2 O13 C17 C19 -172.6(4) 2_777
Gd2 O12 C17 O13 -3.7(6) 2_777
Gd2 O12 C17 C19 172.7(5) 2_777
O11 C16 C18 C23 82.6(7) .
O10 C16 C18 C23 -92.7(7) .
O11 C16 C18 C19 -100.8(7) .
O10 C16 C18 C19 83.9(7) .
C23 C18 C19 C20 4.0(9) .
C16 C18 C19 C20 -172.7(6) .
C23 C18 C19 C17 -169.7(6) .
C16 C18 C19 C17 13.7(9) .
O13 C17 C19 C20 10.3(9) .
O12 C17 C19 C20 -166.2(6) .
O13 C17 C19 C18 -175.9(5) .
O12 C17 C19 C18 7.6(9) .
C18 C19 C20 C21 -1.0(11) .
C17 C19 C20 C21 173.0(7) .
C19 C20 C21 C22 -2.2(13) .
C20 C21 C22 C23 2.4(12) .
C21 C22 C23 C18 0.7(12) .
C21 C22 C23 N2 -176.9(7) .
C19 C18 C23 C22 -3.9(10) .
C16 C18 C23 C22 172.9(6) .
C19 C18 C23 N2 173.7(5) .
C16 C18 C23 N2 -9.5(9) .
C28 C24 C25 N2 0.8(11) .
N2 C26 C27 C28 -0.6(12) .
C26 C27 C28 O14 179.1(7) .
C26 C27 C28 C24 -1.6(11) .
C25 C24 C28 O14 -179.3(7) .
C25 C24 C28 C27 1.5(10) .
C9 C10 N1 C11 4.2(8) .
C9 C10 N1 C8 -168.8(5) .
C12 C11 N1 C10 -3.4(9) .
C12 C11 N1 C8 169.8(5) .
C7 C8 N1 C10 105.3(6) .
C3 C8 N1 C10 -77.2(7) .
C7 C8 N1 C11 -67.7(7) .
C3 C8 N1 C11 109.9(6) .
C27 C26 N2 C25 3.0(10) .
C27 C26 N2 C23 -179.5(7) .
C24 C25 N2 C26 -3.1(10) .
C24 C25 N2 C23 179.3(6) .
C22 C23 N2 C26 -89.6(8) .
C18 C23 N2 C26 92.7(8) .
C22 C23 N2 C25 88.0(8) .
C18 C23 N2 C25 -89.8(8) .
